data_7122431
loop_
_publ_author_name
'Frogley, Benjamin J.'
'Hill, Anthony F.'

_publ_section_title
;
 Alkynylbis(alkylidynyl)phosphines: {L<sub>n</sub>M[triple bond, length as
 m-dash]C}<sub>2</sub>PC[triple bond, length as m-dash]CR.
;
_journal_issue 87
_journal_name_full 'Chemical communications (Cambridge, England)'
_journal_page_first 12373
_journal_page_last 12376
_journal_paper_doi 10.1039/c8cc07166g
_journal_volume 54
_journal_year 2018
_chemical_formula_moiety 'C38 H45 B2 N12 O4 P W2'
_chemical_formula_sum 'C38 H45 B2 N12 O4 P W2'
_chemical_formula_weight 1154.15
_space_group_crystal_system monoclinic
_space_group_IT_number 15
_space_group_name_Hall '-I 2ya'
_space_group_name_H-M_alt 'I 1 2/a 1'
_symmetry_space_group_name_Hall '-I 2ya'
_symmetry_space_group_name_H-M 'I 1 2/a 1'
_atom_sites_solution_hydrogens mixed
_audit_creation_method SHELXL-2016/6
_audit_update_record
;
2018-06-27 deposited with the CCDC.
2018-10-11 downloaded from the CCDC.
;
_cell_angle_alpha 90
_cell_angle_beta 93.766(4)
_cell_angle_gamma 90
_cell_formula_units_Z 4
_cell_length_a 15.2850(6)
_cell_length_b 10.7644(5)
_cell_length_c 27.3927(10)
_cell_measurement_reflns_used 6452
_cell_measurement_temperature 150.0(1)
_cell_measurement_theta_max 28.2530
_cell_measurement_theta_min 3.8390
_cell_volume 4497.3(3)
_computing_cell_refinement 'CrysAlisPro 1.171.38.46 (Rigaku OD, 2015)'
_computing_data_collection 'CrysAlisPro 1.171.38.46 (Rigaku OD, 2015)'
_computing_data_reduction 'CrysAlisPro 1.171.38.46 (Rigaku OD, 2015)'
_computing_structure_refinement 'SHELXL-2016/6 (Sheldrick, 2016)'
_computing_structure_solution 'SHELXS-2016/6 (Sheldrick, 2016)'
_diffrn_ambient_temperature 150.0(1)
_diffrn_detector_area_resol_mean 8.1297
_diffrn_measured_fraction_theta_full 0.997
_diffrn_measured_fraction_theta_max 0.996
_diffrn_measurement_device_type 'SuperNova, Dual, Cu at zero, EosS2'
_diffrn_measurement_method '\w scans'
_diffrn_radiation_type MoK\a
_diffrn_radiation_wavelength 0.71073
_diffrn_reflns_av_R_equivalents 0.0352
_diffrn_reflns_av_unetI/netI 0.0406
_diffrn_reflns_Laue_measured_fraction_full 0.997
_diffrn_reflns_Laue_measured_fraction_max 0.996
_diffrn_reflns_limit_h_max 19
_diffrn_reflns_limit_h_min -18
_diffrn_reflns_limit_k_max 8
_diffrn_reflns_limit_k_min -13
_diffrn_reflns_limit_l_max 34
_diffrn_reflns_limit_l_min -34
_diffrn_reflns_number 14491
_diffrn_reflns_point_group_measured_fraction_full 0.997
_diffrn_reflns_point_group_measured_fraction_max 0.996
_diffrn_reflns_theta_full 25.242
_diffrn_reflns_theta_max 26.372
_diffrn_reflns_theta_min 3.318
_diffrn_source 'micro-focus sealed X-ray tube'
_exptl_absorpt_coefficient_mu 5.199
_exptl_absorpt_correction_T_max 1.00000
_exptl_absorpt_correction_T_min 0.54791
_exptl_absorpt_correction_type multi-scan
_exptl_absorpt_process_details
;
CrysAlisPro 1.171.38.46 (Rigaku Oxford Diffraction, 2015)
Empirical absorption correction using spherical harmonics,
 implemented in SCALE3 ABSPACK scaling algorithm.
;
_exptl_crystal_colour orange
_exptl_crystal_density_diffrn 1.705
_exptl_crystal_description plate
_exptl_crystal_F_000 2248
_exptl_crystal_size_max 0.126
_exptl_crystal_size_mid 0.115
_exptl_crystal_size_min 0.021
_refine_diff_density_max 1.899
_refine_diff_density_min -0.543
_refine_diff_density_rms 0.125
_refine_ls_extinction_method none
_refine_ls_goodness_of_fit_ref 1.020
_refine_ls_hydrogen_treatment mixed
_refine_ls_matrix_type full
_refine_ls_number_parameters 290
_refine_ls_number_reflns 4587
_refine_ls_number_restraints 13
_refine_ls_restrained_S_all 1.019
_refine_ls_R_factor_all 0.0430
_refine_ls_R_factor_gt 0.0309
_refine_ls_shift/su_max 0.002
_refine_ls_shift/su_mean 0.000
_refine_ls_structure_factor_coef Fsqd
_refine_ls_weighting_details 'w=1/[\s^2^(Fo^2^)+(0.0370P)^2^+5.8432P] where P=(Fo^2^+2Fc^2^)/3'
_refine_ls_weighting_scheme calc
_refine_ls_wR_factor_gt 0.0703
_refine_ls_wR_factor_ref 0.0753
_reflns_Friedel_coverage 0.000
_reflns_number_gt 3737
_reflns_number_total 4587
_reflns_threshold_expression 'I > 2\s(I)'
_cod_data_source_file c8cc07166g2.cif
_cod_data_source_block Compound_10
_cod_depositor_comments 'Adding full bibliography for 7122430--7122440.cif.'
_cod_database_code 7122431
_shelx_shelxl_version_number 2016/6
_shelx_space_group_comment
;
The symmetry employed for this shelxl refinement is uniquely defined
by the following loop, which should always be used as a source of
symmetry information in preference to the above space-group names.
They are only intended as comments.
;

loop_
_space_group_symop_operation_xyz
'x, y, z'
'-x+1/2, y, -z'
'x+1/2, y+1/2, z+1/2'
'-x+1, y+1/2, -z+1/2'
'-x, -y, -z'
'x-1/2, -y, z'
'-x+1/2, -y+1/2, -z+1/2'
'x, -y+1/2, z+1/2'

loop_
_atom_site_label
_atom_site_type_symbol
_atom_site_fract_x
_atom_site_fract_y
_atom_site_fract_z
_atom_site_U_iso_or_equiv
_atom_site_adp_type
_atom_site_occupancy
_atom_site_site_symmetry_order
_atom_site_calc_flag
_atom_site_refinement_flags_posn
_atom_site_refinement_flags_adp
_atom_site_refinement_flags_occupancy
_atom_site_disorder_assembly
_atom_site_disorder_group
C4 C 0.1525(8) 1.0127(9) 0.5052(3) 0.040(3) Uani 0.5 1 d D . P . .
C5 C 0.0855(14) 1.070(2) 0.5120(7) 0.058(6) Uani 0.339(16) 1 d D U P A 1
H5 H 0.034513 1.114162 0.517062 0.069 Uiso 0.339(16) 1 calc R U P A 1
C5A C 0.0715(15) 1.009(4) 0.5030(16) 0.058(6) Uani 0.161(16) 1 d D U P A 2
H5A H 0.010589 1.006917 0.501244 0.069 Uiso 0.161(16) 1 calc R U P A 2
C3 C 0.2525(3) 0.9177(5) 0.36157(18) 0.0342(11) Uani 1 1 d . . . . .
O2 O 0.2717(3) 1.0135(3) 0.34597(15) 0.0579(11) Uani 1 1 d . . . . .
H99 H 0.261(2) 0.383(4) 0.3371(14) 0.016(10) Uiso 1 1 d . . . . .
C1 C 0.2381(3) 0.8423(4) 0.44960(17) 0.0300(11) Uani 1 1 d . . . . .
C2 C 0.0964(3) 0.8347(5) 0.39368(19) 0.0374(12) Uani 1 1 d . . . . .
C6 C 0.1526(3) 0.5140(4) 0.26714(17) 0.0289(11) Uani 1 1 d . . . . .
C7 C 0.1171(3) 0.6171(5) 0.24451(18) 0.0331(11) Uani 1 1 d . . . . .
H7 H 0.086827 0.619809 0.213935 0.040 Uiso 1 1 calc R U . . .
C8 C 0.1344(3) 0.7164(4) 0.27541(17) 0.0281(10) Uani 1 1 d . . . . .
C9 C 0.1119(3) 0.8507(5) 0.26750(19) 0.0414(13) Uani 1 1 d . . . . .
H9A H 0.085848 0.882752 0.295851 0.062 Uiso 1 1 calc R U . . .
H9B H 0.071224 0.858763 0.239458 0.062 Uiso 1 1 calc R U . . .
H9C H 0.164259 0.896597 0.262125 0.062 Uiso 1 1 calc R U . . .
C10 C 0.2108(4) 0.2400(4) 0.4120(3) 0.0476(15) Uani 1 1 d . . . . .
H10A H 0.180073 0.217832 0.381503 0.071 Uiso 1 1 calc R U . . .
H10B H 0.194468 0.184034 0.437118 0.071 Uiso 1 1 calc R U . . .
H10C H 0.272792 0.234597 0.408706 0.071 Uiso 1 1 calc R U . . .
C11 C 0.1874(3) 0.3693(4) 0.42526(18) 0.0305(11) Uani 1 1 d . . . . .
C12 C 0.1452(3) 0.4122(4) 0.46464(18) 0.0318(11) Uani 1 1 d . . . . .
H12 H 0.124841 0.364530 0.489848 0.038 Uiso 1 1 calc R U . . .
C13 C 0.1389(3) 0.5397(4) 0.45965(17) 0.0297(11) Uani 1 1 d . . . . .
C14 C 0.0980(3) 0.6312(5) 0.49287(18) 0.0419(13) Uani 1 1 d . . . . .
H14A H 0.142892 0.682299 0.508606 0.063 Uiso 1 1 calc R U . . .
H14B H 0.067845 0.587065 0.517197 0.063 Uiso 1 1 calc R U . . .
H14C H 0.057032 0.682515 0.473998 0.063 Uiso 1 1 calc R U . . .
C15 C 0.4385(3) 0.3815(5) 0.3312(2) 0.0448(14) Uani 1 1 d . . . . .
H15A H 0.415626 0.317874 0.351362 0.067 Uiso 1 1 calc R U . . .
H15B H 0.500789 0.371258 0.330261 0.067 Uiso 1 1 calc R U . . .
H15C H 0.411541 0.375143 0.298643 0.067 Uiso 1 1 calc R U . . .
C16 C 0.4194(3) 0.5051(4) 0.35176(17) 0.0303(11) Uani 1 1 d . . . . .
C17 C 0.4744(3) 0.5994(5) 0.36666(17) 0.0323(11) Uani 1 1 d . . . . .
H17 H 0.535138 0.598741 0.366094 0.039 Uiso 1 1 calc R U . . .
C18 C 0.4245(3) 0.6958(5) 0.38271(17) 0.0299(11) Uani 1 1 d . . . . .
C19 C 0.4522(3) 0.8196(5) 0.4028(2) 0.0414(13) Uani 1 1 d . . . . .
H19A H 0.440199 0.882192 0.378280 0.062 Uiso 1 1 calc R U . . .
H19B H 0.513939 0.818218 0.411926 0.062 Uiso 1 1 calc R U . . .
H19C H 0.420425 0.837922 0.430954 0.062 Uiso 1 1 calc R U . . .
C20 C 0.1522(4) 0.3814(5) 0.2503(2) 0.0464(14) Uani 1 1 d . . . . .
H20A H 0.210954 0.356098 0.244844 0.070 Uiso 1 1 calc R U . . .
H20B H 0.116159 0.373902 0.220382 0.070 Uiso 1 1 calc R U . . .
H20C H 0.129148 0.329431 0.274872 0.070 Uiso 1 1 calc R U . . .
B B 0.2496(3) 0.4749(5) 0.3489(2) 0.0237(11) Uani 1 1 d . . . . .
N1 N 0.3387(2) 0.6627(3) 0.37778(13) 0.0245(8) Uani 1 1 d . . . . .
N2 N 0.3365(2) 0.5444(3) 0.35821(14) 0.0253(8) Uani 1 1 d . . . . .
N3 N 0.1783(2) 0.6764(3) 0.31641(13) 0.0222(8) Uani 1 1 d . . . . .
N4 N 0.1902(2) 0.5495(3) 0.31080(14) 0.0235(8) Uani 1 1 d . . . . .
N5 N 0.1761(2) 0.5749(3) 0.41881(13) 0.0236(8) Uani 1 1 d . . . . .
N6 N 0.2051(2) 0.4682(3) 0.39734(13) 0.0244(8) Uani 1 1 d . . . . .
O1 O 0.0290(3) 0.8819(4) 0.39448(16) 0.0596(12) Uani 1 1 d . . . . .
P P 0.250000 0.94783(16) 0.500000 0.0385(5) Uani 1 2 d S T P A .
W W 0.21538(2) 0.75992(2) 0.39185(2) 0.02324(8) Uani 1 1 d . . . . .

loop_
_atom_site_aniso_label
_atom_site_aniso_U_11
_atom_site_aniso_U_22
_atom_site_aniso_U_33
_atom_site_aniso_U_23
_atom_site_aniso_U_13
_atom_site_aniso_U_12
C4 0.073(8) 0.039(6) 0.010(5) 0.001(4) 0.007(5) 0.034(5)
C5 0.120(13) 0.028(12) 0.029(9) 0.010(10) 0.032(9) 0.034(11)
C5A 0.120(13) 0.028(12) 0.029(9) 0.010(10) 0.032(9) 0.034(11)
C3 0.050(3) 0.029(3) 0.025(3) -0.004(2) 0.013(2) 0.005(2)
O2 0.102(3) 0.030(2) 0.045(2) 0.0021(19) 0.028(2) -0.002(2)
C1 0.041(3) 0.024(2) 0.025(3) 0.001(2) 0.006(2) 0.001(2)
C2 0.044(3) 0.033(3) 0.035(3) -0.008(2) 0.003(2) 0.007(2)
C6 0.028(2) 0.035(3) 0.023(3) -0.006(2) 0.006(2) -0.006(2)
C7 0.032(3) 0.047(3) 0.021(3) -0.003(2) -0.001(2) 0.001(2)
C8 0.026(2) 0.036(3) 0.022(2) 0.004(2) 0.004(2) 0.005(2)
C9 0.051(3) 0.042(3) 0.030(3) 0.011(3) -0.003(3) 0.009(3)
C10 0.048(3) 0.032(3) 0.064(4) 0.020(3) 0.012(3) 0.009(2)
C11 0.021(2) 0.036(3) 0.034(3) 0.011(2) -0.002(2) 0.0036(19)
C12 0.030(2) 0.040(3) 0.025(3) 0.011(2) -0.002(2) -0.008(2)
C13 0.026(2) 0.040(3) 0.023(3) 0.000(2) 0.000(2) -0.007(2)
C14 0.050(3) 0.049(3) 0.028(3) -0.011(3) 0.021(3) -0.016(3)
C15 0.038(3) 0.044(3) 0.053(4) -0.003(3) 0.011(3) 0.013(2)
C16 0.028(2) 0.040(3) 0.023(3) 0.004(2) 0.001(2) 0.007(2)
C17 0.020(2) 0.054(3) 0.024(3) 0.006(2) 0.002(2) 0.001(2)
C18 0.029(2) 0.041(3) 0.020(2) 0.003(2) 0.001(2) -0.005(2)
C19 0.039(3) 0.049(3) 0.036(3) 0.001(3) -0.001(2) -0.015(3)
C20 0.061(3) 0.041(3) 0.037(3) -0.015(3) -0.001(3) -0.009(3)
B 0.026(3) 0.019(2) 0.027(3) -0.004(2) 0.005(2) -0.001(2)
N1 0.0240(19) 0.026(2) 0.023(2) -0.0008(17) 0.0011(16) -0.0017(16)
N2 0.024(2) 0.027(2) 0.025(2) -0.0034(17) 0.0021(17) 0.0050(16)
N3 0.0278(19) 0.0251(19) 0.0141(18) -0.0005(16) 0.0039(16) 0.0041(16)
N4 0.0241(18) 0.0222(19) 0.025(2) -0.0056(16) 0.0051(17) 0.0016(15)
N5 0.0208(18) 0.030(2) 0.020(2) -0.0047(17) 0.0044(16) -0.0017(15)
N6 0.0258(19) 0.0220(19) 0.026(2) 0.0031(16) 0.0040(17) 0.0019(15)
O1 0.050(2) 0.058(3) 0.070(3) -0.012(2) 0.005(2) 0.025(2)
P 0.0740(14) 0.0216(9) 0.0201(10) 0.000 0.0059(10) 0.000
W 0.02923(12) 0.02231(11) 0.01849(11) -0.00254(8) 0.00392(8) 0.00158(8)

loop_
_atom_type_symbol
_atom_type_description
_atom_type_scat_dispersion_real
_atom_type_scat_dispersion_imag
_atom_type_scat_source
C C 0.0033 0.0016 'International Tables Vol C Tables 4.2.6.8 and 6.1.1.4'
H H 0.0000 0.0000 'International Tables Vol C Tables 4.2.6.8 and 6.1.1.4'
B B 0.0013 0.0007 'International Tables Vol C Tables 4.2.6.8 and 6.1.1.4'
N N 0.0061 0.0033 'International Tables Vol C Tables 4.2.6.8 and 6.1.1.4'
O O 0.0106 0.0060 'International Tables Vol C Tables 4.2.6.8 and 6.1.1.4'
P P 0.1023 0.0942 'International Tables Vol C Tables 4.2.6.8 and 6.1.1.4'
W W -0.8490 6.8722 'International Tables Vol C Tables 4.2.6.8 and 6.1.1.4'

loop_
_geom_angle_atom_site_label_1
_geom_angle_atom_site_label_2
_geom_angle_atom_site_label_3
_geom_angle
_geom_angle_site_symmetry_1
_geom_angle_site_symmetry_3
C5 C4 P 173.0(16) . .
C5A C4 P 152(2) . .
O2 C3 W 176.0(4) . .
P C1 W 168.8(3) . .
O1 C2 W 177.6(5) . .
N4 C6 C7 107.9(4) . .
N4 C6 C20 122.3(4) . .
C7 C6 C20 129.8(5) . .
C6 C7 C8 107.2(4) . .
N3 C8 C7 109.4(4) . .
N3 C8 C9 121.9(4) . .
C7 C8 C9 128.8(4) . .
N6 C11 C12 107.6(4) . .
N6 C11 C10 122.6(5) . .
C12 C11 C10 129.7(5) . .
C11 C12 C13 106.8(4) . .
N5 C13 C12 109.4(4) . .
N5 C13 C14 122.3(4) . .
C12 C13 C14 128.3(4) . .
N2 C16 C17 106.9(4) . .
N2 C16 C15 122.5(4) . .
C17 C16 C15 130.5(4) . .
C16 C17 C18 108.3(4) . .
N1 C18 C17 108.8(4) . .
N1 C18 C19 121.4(4) . .
C17 C18 C19 129.8(4) . .
N2 B N6 107.9(4) . .
N2 B N4 108.7(4) . .
N6 B N4 109.4(4) . .
C18 N1 N2 106.2(3) . .
C18 N1 W 133.4(3) . .
N2 N1 W 120.3(2) . .
C16 N2 N1 109.7(3) . .
C16 N2 B 129.3(4) . .
N1 N2 B 121.0(3) . .
C8 N3 N4 106.6(4) . .
C8 N3 W 135.3(3) . .
N4 N3 W 117.3(3) . .
C6 N4 N3 109.0(4) . .
C6 N4 B 130.1(4) . .
N3 N4 B 120.5(3) . .
C13 N5 N6 106.6(4) . .
C13 N5 W 132.0(3) . .
N6 N5 W 120.3(3) . .
C11 N6 N5 109.5(4) . .
C11 N6 B 130.2(4) . .
N5 N6 B 120.3(3) . .
C4 P C4 130.3(8) 2_556 .
C4 P C1 104.3(4) 2_556 .
C4 P C1 106.7(4) . .
C4 P C1 106.7(4) 2_556 2_556
C4 P C1 104.3(4) . 2_556
C1 P C1 101.1(3) . 2_556
C1 W C3 84.5(2) . .
C1 W C2 84.5(2) . .
C3 W C2 87.2(2) . .
C1 W N1 105.37(17) . .
C3 W N1 93.52(17) . .
C2 W N1 170.15(17) . .
C1 W N5 100.82(17) . .
C3 W N5 174.44(15) . .
C2 W N5 94.99(17) . .
N1 W N5 83.43(13) . .
C1 W N3 173.44(16) . .
C3 W N3 91.09(17) . .
C2 W N3 90.50(17) . .
N1 W N3 79.66(12) . .
N5 W N3 83.79(13) . .

loop_
_geom_bond_atom_site_label_1
_geom_bond_atom_site_label_2
_geom_bond_distance
C4 C5 1.221(17)
C4 C5A 1.24(2)
C4 P 1.660(10)
C3 O2 1.161(6)
C3 W 1.989(5)
C1 P 1.788(5)
C1 W 1.827(5)
C2 O1 1.150(5)
C2 W 1.992(5)
C6 N4 1.348(6)
C6 C7 1.366(7)
C6 C20 1.500(6)
C7 C8 1.378(6)
C8 N3 1.340(6)
C8 C9 1.499(6)
C10 C11 1.489(6)
C11 N6 1.348(6)
C11 C12 1.372(7)
C12 C13 1.382(6)
C13 N5 1.343(6)
C13 C14 1.505(6)
C15 C16 1.482(6)
C16 N2 1.359(5)
C16 C17 1.363(6)
C17 C18 1.376(6)
C18 N1 1.357(5)
C18 C19 1.492(7)
B N2 1.531(6)
B N6 1.532(6)
B N4 1.560(6)
N1 N2 1.381(5)
N1 W 2.212(3)
N3 N4 1.389(5)
N3 W 2.291(3)
N5 N6 1.377(5)
N5 W 2.221(4)
